data_2018874
loop_
_publ_author_name
'Boenisch, J.'
'Bergerhoff, G.'

_publ_section_title
;
 Phyllo-Nonafluoropentazinn(II)-tetrafluoroborat, (Sn5 F9) (B F4)
;
_journal_name_full 'Acta Crystallographica C (39,1983-)'
_journal_page_first 2005
_journal_page_last 2006
_journal_volume 40
_journal_year 1984
_chemical_formula_sum 'B F13 Sn5'
_chemical_name_systematic '(Sn5 F9) (B F4)'
_space_group_IT_number 14
_symmetry_space_group_name_Hall '-P 2ybc'
_symmetry_space_group_name_H-M 'P 1 21/c 1'
_cell_angle_alpha 90
_cell_angle_beta 119.71
_cell_angle_gamma 90
_cell_formula_units_Z 4
_cell_length_a 13.635
_cell_length_b 7.66
_cell_length_c 14.112
_cell_volume 1280.162
_citation_journal_id_ASTM ACSCEE
_cod_data_source_file boron0-1_215.cif
_cod_data_source_block B1F13Sn5
_cod_original_formula_sum 'B1 F13 Sn5'
_cod_database_code 2018874

loop_
_symmetry_equiv_pos_as_xyz
x,y,z
-x,y+1/2,-z+1/2
-x,-y,-z
x,-y-1/2,z-1/2

loop_
_atom_site_label
_atom_site_type_symbol
_atom_site_fract_x
_atom_site_fract_y
_atom_site_fract_z
_atom_site_occupancy
_atom_site_U_iso_or_equiv
Sn2 Sn+2 0.3725 0.096 0.486 1 0.0
Sn3 Sn+2 0.7283 0.0882 0.1812 1 0.0
F6 F-1 0.571 0.1 0.177 1 0.0
F8 F-1 0.738 0.359 0.011 1 0.0
F5 F-1 0.52 0.134 0.46 1 0.0
B1 B+3 0.067 0.303 0.363 1 0.0
F7 F-1 0.694 0.484 0.17 1 0.0
F3 F-1 0.36 0.126 0.176 1 0.0
Sn4 Sn+2 0.8788 0.3339 0.9977 1 0.0
F9 F-1 0.772 0.348 0.379 1 0.0
Sn1 Sn+2 0.5518 0.4005 0.3457 1 0.0
F11 F-1 0.123 0.171 0.41 1 0.0
F10 F-1 0.117 0.452 0.426 1 0.0
Sn5 Sn+2 0.2083 0.1227 0.1779 1 0.0
F4 F-1 0.376 0.523 0.497 1 0.0
F2 F-1 0.308 0.318 0.318 1 0.0
F1 F-1 0.198 0.499 0.13 1 0.0
F12 F-1 0.961 0.295 0.34 1 0.0
F13 F-1 0.057 0.328 0.265 1 0.0
